data_4126226
loop_
_publ_author_name
'Li, Peng-Fei'
'Liao, Wei-Qiang'
'Tang, Yuan-Yuan'
'Ye, Heng-Yun'
'Zhang, Yi'
'Xiong, Ren-Gen'

_publ_section_title
;
 Unprecedented Ferroelectric-Antiferroelectric-Paraelectric Phase
 Transitions Discovered in an Organic-Inorganic Hybrid Perovskite.
;
_journal_name_full 'Journal of the American Chemical Society'
_journal_paper_doi 10.1021/jacs.7b04693
_journal_year 2017
_chemical_formula_sum 'C4 H8 Br3 Cd N'
_chemical_formula_weight 422.24
_space_group_crystal_system monoclinic
_space_group_IT_number 12
_space_group_name_H-M_alt 'C 2/m 1 1'
_symmetry_space_group_name_Hall '-C 2x'
_symmetry_space_group_name_H-M 'C 2/m 1 1'
_atom_sites_solution_hydrogens difmap
_audit_creation_method SHELXL-2014/7
_cell_angle_alpha 90
_cell_angle_beta 90.03(3)
_cell_angle_gamma 90
_cell_formula_units_Z 4
_cell_length_a 7.705(5)
_cell_length_b 17.658(14)
_cell_length_c 6.947(5)
_cell_measurement_reflns_used 1478
_cell_measurement_temperature 238(2)
_cell_measurement_theta_max 27.4507
_cell_measurement_theta_min 3.7318
_cell_volume 945.2(12)
_computing_structure_refinement 'SHELXL-2014/7 (Sheldrick, 2014)'
_diffrn_ambient_temperature 238(2)
_diffrn_measured_fraction_theta_full 0.994
_diffrn_measured_fraction_theta_max 0.992
_diffrn_measurement_device_type 'Rigaku saturn 724'
_diffrn_radiation_type MoK\a
_diffrn_radiation_wavelength 0.71073
_diffrn_reflns_av_R_equivalents 0.0472
_diffrn_reflns_av_unetI/netI 0.0430
_diffrn_reflns_Laue_measured_fraction_full 0.994
_diffrn_reflns_Laue_measured_fraction_max 0.992
_diffrn_reflns_limit_h_max 8
_diffrn_reflns_limit_h_min -9
_diffrn_reflns_limit_k_max 22
_diffrn_reflns_limit_k_min -22
_diffrn_reflns_limit_l_max 9
_diffrn_reflns_limit_l_min -6
_diffrn_reflns_number 3436
_diffrn_reflns_point_group_measured_fraction_full 0.994
_diffrn_reflns_point_group_measured_fraction_max 0.992
_diffrn_reflns_theta_full 25.242
_diffrn_reflns_theta_max 27.443
_diffrn_reflns_theta_min 2.932
_exptl_absorpt_coefficient_mu 14.917
_exptl_absorpt_correction_T_max 1.0000
_exptl_absorpt_correction_T_min 0.6704
_exptl_absorpt_correction_type multi-scan
_exptl_crystal_colour COLORLESS
_exptl_crystal_density_diffrn 2.967
_exptl_crystal_description BLOCK
_exptl_crystal_F_000 768
_exptl_crystal_size_max 0.17
_exptl_crystal_size_mid 0.15
_exptl_crystal_size_min 0.12
_refine_diff_density_max 0.993
_refine_diff_density_min -0.958
_refine_diff_density_rms 0.202
_refine_ls_extinction_coef 0.0046(3)
_refine_ls_extinction_expression Fc^*^=kFc[1+0.001xFc^2^\l^3^/sin(2\q)]^-1/4^
_refine_ls_extinction_method 'SHELXL-2014/7 (Sheldrick 2014'
_refine_ls_goodness_of_fit_ref 1.098
_refine_ls_hydrogen_treatment constr
_refine_ls_matrix_type full
_refine_ls_number_parameters 56
_refine_ls_number_reflns 1150
_refine_ls_number_restraints 0
_refine_ls_restrained_S_all 1.098
_refine_ls_R_factor_all 0.0336
_refine_ls_R_factor_gt 0.0287
_refine_ls_shift/su_max 0.001
_refine_ls_shift/su_mean 0.000
_refine_ls_structure_factor_coef Fsqd
_refine_ls_weighting_details 'w=1/[\s^2^(Fo^2^)+(0.0333P)^2^] where P=(Fo^2^+2Fc^2^)/3'
_refine_ls_weighting_scheme calc
_refine_ls_wR_factor_gt 0.0690
_refine_ls_wR_factor_ref 0.0705
_reflns_Friedel_coverage 0.000
_reflns_number_gt 1032
_reflns_number_total 1150
_reflns_threshold_expression 'I > 2\s(I)'
_cod_data_source_file ja7b04693_si_003.cif
_cod_data_source_block 1
_cod_depositor_comments
;
The following automatic conversions were performed:

'_exptl_absorpt_correction_type' value 'Multi-scan' changed to
'multi-scan' according to
/home/data/users/saulius/crontab/automatic-downloads/rss-feeds/ACS/lib/dictionaries/cif_core.dic
dictionary named 'cif_core.dic' version 2.4.2 from 2011-04-26.

Automatic conversion script
Id: cif_fix_values 4973 2017-02-22 13:04:09Z antanas 
;
_cod_database_code 4126226
_shelx_shelxl_version_number 2014/7
_shelx_space_group_comment
;
The symmetry employed for this shelxl refinement is uniquely defined
by the following loop, which should always be used as a source of
symmetry information in preference to the above space-group names.
They are only intended as comments.
;

loop_
_space_group_symop_operation_xyz
'x, y, z'
'x, -y, -z'
'x+1/2, y+1/2, z'
'x+1/2, -y+1/2, -z'
'-x, -y, -z'
'-x, y, z'
'-x+1/2, -y+1/2, -z'
'-x+1/2, y+1/2, z'

loop_
_atom_site_label
_atom_site_type_symbol
_atom_site_fract_x
_atom_site_fract_y
_atom_site_fract_z
_atom_site_U_iso_or_equiv
_atom_site_adp_type
_atom_site_occupancy
_atom_site_site_symmetry_order
_atom_site_calc_flag
_atom_site_refinement_flags_posn
_atom_site_refinement_flags_adp
_atom_site_refinement_flags_occupancy
Cd1 Cd 0.0000 0.5000 0.5000 0.0244(2) Uani 1 4 d S T P
Cd2 Cd 0.0000 0.5000 1.0000 0.0240(2) Uani 1 4 d S T P
Br3 Br 0.0000 0.37581(4) 0.74995(10) 0.0319(2) Uani 1 2 d S T P
Br4 Br 0.24593(5) 0.55746(3) 0.75005(7) 0.02722(17) Uani 1 1 d . . .
C1' C 0.0000 0.8770(4) 0.8549(11) 0.055(3) Uani 0.30(7) 2 d S T P
N1' N 0.0000 0.8770(4) 0.8549(11) 0.055(3) Uani 0.70(7) 2 d S T P
H1B H 0.0000 0.9188 0.9286 0.067 Uiso 1 2 d R U P
C1 C 0.0000 0.8760(4) 0.6468(11) 0.050(2) Uani 0.70(7) 2 d S T P
N1 N 0.0000 0.8760(4) 0.6468(11) 0.050(2) Uani 0.30(7) 2 d S T P
H1A H 0.1010 0.9012 0.5983 0.060 Uiso 1 1 d R U .
C3 C 0.0000 0.7532(5) 0.749(2) 0.085(4) Uani 1 2 d S T P
H3A H -0.1003 0.7212 0.7495 0.102 Uiso 1 1 d R U .
C4 C 0.0000 0.7988(6) 0.9246(19) 0.093(4) Uani 1 2 d S T P
H4A H 0.0000 0.7817 1.0554 0.111 Uiso 1 2 d R U P
C2 C 0.0000 0.7986(6) 0.5754(18) 0.090(4) Uani 1 2 d S T P
H2A H 0.1010 0.7874 0.5002 0.108 Uiso 1 1 d R U .

loop_
_atom_site_aniso_label
_atom_site_aniso_U_11
_atom_site_aniso_U_22
_atom_site_aniso_U_33
_atom_site_aniso_U_23
_atom_site_aniso_U_13
_atom_site_aniso_U_12
Cd1 0.0266(4) 0.0338(4) 0.0126(3) -0.0021(2) 0.000 0.000
Cd2 0.0258(4) 0.0336(4) 0.0126(3) 0.0011(2) 0.000 0.000
Br3 0.0523(4) 0.0210(3) 0.0224(4) -0.0002(2) 0.000 0.000
Br4 0.0256(3) 0.0349(3) 0.0212(3) -0.00018(19) -0.00019(16) -0.00704(19)
C1' 0.097(7) 0.034(4) 0.035(5) -0.005(3) 0.000 0.000
N1' 0.097(7) 0.034(4) 0.035(5) -0.005(3) 0.000 0.000
C1 0.082(6) 0.033(4) 0.036(5) -0.003(3) 0.000 0.000
N1 0.082(6) 0.033(4) 0.036(5) -0.003(3) 0.000 0.000
C3 0.061(7) 0.025(5) 0.169(12) 0.011(6) 0.000 0.000
C4 0.109(10) 0.048(7) 0.121(11) 0.035(7) 0.000 0.000
C2 0.089(8) 0.049(6) 0.132(11) -0.036(7) 0.000 0.000

loop_
_atom_type_symbol
_atom_type_description
_atom_type_scat_dispersion_real
_atom_type_scat_dispersion_imag
_atom_type_scat_source
C C 0.0033 0.0016 'International Tables Vol C Tables 4.2.6.8 and 6.1.1.4'
H H 0.0000 0.0000 'International Tables Vol C Tables 4.2.6.8 and 6.1.1.4'
N N 0.0061 0.0033 'International Tables Vol C Tables 4.2.6.8 and 6.1.1.4'
Br Br -0.2901 2.4595 'International Tables Vol C Tables 4.2.6.8 and 6.1.1.4'
Cd Cd -0.8075 1.2024 'International Tables Vol C Tables 4.2.6.8 and 6.1.1.4'

loop_
_geom_angle_atom_site_label_1
_geom_angle_atom_site_label_2
_geom_angle_atom_site_label_3
_geom_angle
_geom_angle_site_symmetry_1
_geom_angle_site_symmetry_3
Br4 Cd1 Br4 180.0 5_566 .
Br4 Cd1 Br4 93.43(5) 5_566 6
Br4 Cd1 Br4 86.57(5) . 6
Br4 Cd1 Br4 86.57(5) 5_566 2_566
Br4 Cd1 Br4 93.43(5) . 2_566
Br4 Cd1 Br4 180.0 6 2_566
Br4 Cd1 Br3 95.87(4) 5_566 .
Br4 Cd1 Br3 84.13(4) . .
Br4 Cd1 Br3 84.11(4) 6 .
Br4 Cd1 Br3 95.89(4) 2_566 .
Br4 Cd1 Br3 84.13(4) 5_566 5_566
Br4 Cd1 Br3 95.87(4) . 5_566
Br4 Cd1 Br3 95.89(4) 6 5_566
Br4 Cd1 Br3 84.11(4) 2_566 5_566
Br3 Cd1 Br3 180.0 . 5_566
Br4 Cd1 Cd2 128.93(3) 5_566 .
Br4 Cd1 Cd2 51.07(3) . .
Br4 Cd1 Cd2 51.04(3) 6 .
Br4 Cd1 Cd2 128.96(3) 2_566 .
Br3 Cd1 Cd2 51.63(3) . .
Br3 Cd1 Cd2 128.37(3) 5_566 .
Br4 Cd1 Cd2 51.07(3) 5_566 1_554
Br4 Cd1 Cd2 128.93(3) . 1_554
Br4 Cd1 Cd2 128.96(3) 6 1_554
Br4 Cd1 Cd2 51.04(3) 2_566 1_554
Br3 Cd1 Cd2 128.37(3) . 1_554
Br3 Cd1 Cd2 51.63(3) 5_566 1_554
Cd2 Cd1 Cd2 180.0 . 1_554
Br4 Cd2 Br4 180.0 6 2_567
Br4 Cd2 Br4 93.41(5) 6 5_567
Br4 Cd2 Br4 86.59(5) 2_567 5_567
Br4 Cd2 Br4 86.59(5) 6 .
Br4 Cd2 Br4 93.41(5) 2_567 .
Br4 Cd2 Br4 180.0 5_567 .
Br4 Cd2 Br3 84.13(4) 6 .
Br4 Cd2 Br3 95.87(4) 2_567 .
Br4 Cd2 Br3 95.89(4) 5_567 .
Br4 Cd2 Br3 84.11(4) . .
Br4 Cd2 Br3 95.87(4) 6 5_567
Br4 Cd2 Br3 84.13(4) 2_567 5_567
Br4 Cd2 Br3 84.11(4) 5_567 5_567
Br4 Cd2 Br3 95.89(4) . 5_567
Br3 Cd2 Br3 180.0 . 5_567
Br4 Cd2 Cd1 51.08(3) 6 .
Br4 Cd2 Cd1 128.92(3) 2_567 .
Br4 Cd2 Cd1 128.95(3) 5_567 .
Br4 Cd2 Cd1 51.05(3) . .
Br3 Cd2 Cd1 51.61(3) . .
Br3 Cd2 Cd1 128.38(3) 5_567 .
Br4 Cd2 Cd1 128.92(3) 6 1_556
Br4 Cd2 Cd1 51.08(3) 2_567 1_556
Br4 Cd2 Cd1 51.05(3) 5_567 1_556
Br4 Cd2 Cd1 128.95(3) . 1_556
Br3 Cd2 Cd1 128.39(3) . 1_556
Br3 Cd2 Cd1 51.62(3) 5_567 1_556
Cd1 Cd2 Cd1 180.0 . 1_556
Cd1 Br3 Cd2 76.76(6) . .
Cd1 Br4 Cd2 77.88(5) . .
C1 C1' C4 108.6(8) . .
C1' C1 C2 110.6(8) . .
C2 C3 C4 113.0(8) . .
C3 C4 C1' 104.2(9) . .
C3 C2 C1 103.6(9) . .

loop_
_geom_bond_atom_site_label_1
_geom_bond_atom_site_label_2
_geom_bond_distance
_geom_bond_site_symmetry_2
Cd1 Br4 2.7631(14) 5_566
Cd1 Br4 2.7631(14) .
Cd1 Br4 2.7642(14) 6
Cd1 Br4 2.7642(14) 2_566
Cd1 Br3 2.7972(17) .
Cd1 Br3 2.7972(16) 5_566
Cd1 Cd2 3.474(2) .
Cd1 Cd2 3.474(2) 1_554
Cd2 Br4 2.7626(14) 6
Cd2 Br4 2.7626(14) 2_567
Cd2 Br4 2.7638(14) 5_567
Cd2 Br4 2.7638(14) .
Cd2 Br3 2.7976(17) .
Cd2 Br3 2.7977(17) 5_567
Cd2 Cd1 3.474(2) 1_556
C1' C1 1.446(10) .
C1' C4 1.462(12) .
C1 C2 1.453(12) .
C3 C2 1.450(16) .
C3 C4 1.459(17) .
